data_7150597
loop_
_publ_author_name
'Rahanyan, Nelli'
'Linden, Anthony'
'Baldridge, Kim K.'
'Siegel, Jay S.'

_publ_section_title
;
 Diels--Alder reactions of 3,6-disubstituted 1,2,4,5-tetrazines.
 Synthesis and X-ray crystal structures of diazafluoranthene
 derivatives
;
_journal_issue 10
_journal_name_full 'Organic &amp; Biomolecular Chemistry'
_journal_page_first 2082
_journal_page_last 2092
_journal_paper_doi 10.1039/b820551e
_journal_volume 7
_journal_year 2009
_chemical_formula_moiety 'C18 H16 N2 S2'
_chemical_formula_sum 'C18 H16 N2 S2'
_chemical_formula_weight 324.46
_chemical_name_systematic
;
?
;
_space_group_IT_number 2
_symmetry_cell_setting triclinic
_symmetry_Int_Tables_number 2
_symmetry_space_group_name_Hall '-P 1'
_symmetry_space_group_name_H-M 'P -1'
_atom_sites_solution_hydrogens geom
_atom_sites_solution_primary direct
_atom_sites_solution_secondary difmap
_audit_creation_date 07-09-24
_audit_creation_method SHELXL-97
_cell_angle_alpha 105.9648(11)
_cell_angle_beta 105.3063(12)
_cell_angle_gamma 95.0213(9)
_cell_formula_units_Z 2
_cell_length_a 7.5950(1)
_cell_length_b 10.1858(2)
_cell_length_c 10.5743(2)
_cell_measurement_reflns_used 53689
_cell_measurement_temperature 160(1)
_cell_measurement_theta_max 30.0
_cell_measurement_theta_min 2.0
_cell_volume 747.20(2)
_computing_cell_refinement 'DENZO-SMN (Otwinowski & Minor, 1997)'
_computing_data_collection 'COLLECT (Nonius, 2000)'
_computing_data_reduction 'DENZO-SMN and SCALEPACK (Otwinowski & Minor, 1997)'
_computing_molecular_graphics 'ORTEPII (Johnson, 1976)'
_computing_publication_material 'SHELXL97 and PLATON (Spek, 2006)'
_computing_structure_refinement 'SHELXL97 (Sheldrick, 1997)'
_computing_structure_solution 'SIR92 (Altomare et al., 1994)'
_diffrn_ambient_temperature 160(1)
_diffrn_detector '65 mm CCD camera on \k goniostat'
_diffrn_detector_area_resol_mean 9
_diffrn_measured_fraction_theta_full 0.994
_diffrn_measured_fraction_theta_max 0.994
_diffrn_measurement_device_type 'Nonius KappaCCD area-detector diffractometer'
_diffrn_measurement_method '\f and \w scans with \k offsets'
_diffrn_radiation_monochromator 'horizontally mounted graphite crystal'
_diffrn_radiation_source 'Nonius FR590 sealed tube generator'
_diffrn_radiation_type 'Mo K\a'
_diffrn_radiation_wavelength 0.71073
_diffrn_reflns_av_R_equivalents 0.0699
_diffrn_reflns_av_sigmaI/netI 0.0473
_diffrn_reflns_limit_h_max 10
_diffrn_reflns_limit_h_min -10
_diffrn_reflns_limit_k_max 14
_diffrn_reflns_limit_k_min -14
_diffrn_reflns_limit_l_max 14
_diffrn_reflns_limit_l_min -14
_diffrn_reflns_number 21179
_diffrn_reflns_theta_full 30.00
_diffrn_reflns_theta_max 30.00
_diffrn_reflns_theta_min 2.10
_diffrn_standards_decay_% 0
_diffrn_standards_number 0
_exptl_absorpt_coefficient_mu 0.353
_exptl_absorpt_correction_T_max 0.987
_exptl_absorpt_correction_T_min 0.776
_exptl_absorpt_correction_type multi-scan
_exptl_absorpt_process_details '(Blessing, 1995)'
_exptl_crystal_colour yellow
_exptl_crystal_density_diffrn 1.442
_exptl_crystal_density_method 'not measured'
_exptl_crystal_description plate
_exptl_crystal_F_000 340
_exptl_crystal_size_max 0.22
_exptl_crystal_size_mid 0.10
_exptl_crystal_size_min 0.05
_refine_diff_density_max 0.582
_refine_diff_density_min -0.451
_refine_diff_density_rms 0.111
_refine_ls_extinction_method none
_refine_ls_goodness_of_fit_ref 1.037
_refine_ls_hydrogen_treatment constr
_refine_ls_matrix_type full
_refine_ls_number_parameters 203
_refine_ls_number_reflns 4352
_refine_ls_number_restraints 0
_refine_ls_restrained_S_all 1.037
_refine_ls_R_factor_all 0.0757
_refine_ls_R_factor_gt 0.0563
_refine_ls_shift/su_max 0.001
_refine_ls_shift/su_mean 0.000
_refine_ls_structure_factor_coef Fsqd
_refine_ls_weighting_details 'w=1/[\s^2^(Fo^2^)+(0.0845P)^2^+0.5561P] where P=(Fo^2^+2Fc^2^)/3'
_refine_ls_weighting_scheme calc
_refine_ls_wR_factor_gt 0.1402
_refine_ls_wR_factor_ref 0.1515
_reflns_number_gt 3454
_reflns_number_total 4352
_reflns_threshold_expression 'I > 2\s(I)'
_cod_data_source_file b820551e.txt
_cod_data_source_block SG0733
_cod_original_cell_volume 747.19(2)
_cod_original_sg_symbol_H-M 'P -1 '
_cod_database_code 7150597

loop_
_symmetry_equiv_pos_as_xyz
'x, y, z'
'-x, -y, -z'

loop_
_atom_site_label
_atom_site_type_symbol
_atom_site_fract_x
_atom_site_fract_y
_atom_site_fract_z
_atom_site_U_iso_or_equiv
_atom_site_adp_type
_atom_site_occupancy
_atom_site_symmetry_multiplicity
_atom_site_calc_flag
_atom_site_refinement_flags
_atom_site_disorder_assembly
_atom_site_disorder_group
S1 S 0.13299(8) 0.23598(5) -0.36295(5) 0.02177(15) Uani 1 1 d . . .
S2 S 0.32927(9) 0.43289(5) 0.27429(5) 0.02325(16) Uani 1 1 d . . .
N1 N 0.2608(3) 0.45661(18) 0.02555(18) 0.0211(4) Uani 1 1 d . . .
N2 N 0.2179(3) 0.41554(18) -0.11306(18) 0.0212(4) Uani 1 1 d . . .
C3 C 0.2146(3) 0.28384(19) -0.18214(19) 0.0152(4) Uani 1 1 d . . .
C4 C 0.2525(3) 0.18238(19) -0.11462(19) 0.0126(3) Uani 1 1 d . . .
C5 C 0.2677(3) 0.03459(19) -0.16153(19) 0.0130(3) Uani 1 1 d . . .
C6 C 0.3014(3) -0.0557(2) -0.27531(19) 0.0151(4) Uani 1 1 d . . .
C7 C 0.3024(3) -0.1960(2) -0.2780(2) 0.0182(4) Uani 1 1 d . . .
H7 H 0.3211 -0.2591 -0.3562 0.022 Uiso 1 1 calc R . .
C8 C 0.2781(3) -0.2459(2) -0.1745(2) 0.0186(4) Uani 1 1 d . . .
H8 H 0.2770 -0.3413 -0.1831 0.022 Uiso 1 1 calc R . .
C9 C 0.2547(3) -0.15410(19) -0.0552(2) 0.0157(4) Uani 1 1 d . . .
C10 C 0.2316(3) -0.1899(2) 0.0601(2) 0.0189(4) Uani 1 1 d . . .
H10 H 0.2301 -0.2827 0.0620 0.023 Uiso 1 1 calc R . .
C11 C 0.2112(3) -0.0889(2) 0.1694(2) 0.0178(4) Uani 1 1 d . . .
H11 H 0.1923 -0.1154 0.2448 0.021 Uiso 1 1 calc R . .
C12 C 0.2167(3) 0.0531(2) 0.17664(19) 0.0147(4) Uani 1 1 d . . .
C13 C 0.2452(3) 0.09106(19) 0.06555(18) 0.0125(3) Uani 1 1 d . . .
C14 C 0.2556(3) 0.21947(19) 0.02537(19) 0.0129(3) Uani 1 1 d . . .
C15 C 0.2730(3) 0.3635(2) 0.09311(19) 0.0163(4) Uani 1 1 d . . .
C16 C 0.2567(3) -0.01526(19) -0.05019(18) 0.0129(3) Uani 1 1 d . . .
C17 C 0.1085(4) 0.3989(2) -0.3950(2) 0.0258(5) Uani 1 1 d . . .
H171 H 0.0289 0.4455 -0.3444 0.039 Uiso 1 1 calc R . .
H172 H 0.0526 0.3824 -0.4940 0.039 Uiso 1 1 calc R . .
H173 H 0.2307 0.4574 -0.3642 0.039 Uiso 1 1 calc R . .
C18 C 0.3461(3) -0.0177(2) -0.3924(2) 0.0202(4) Uani 1 1 d . . .
H181 H 0.2313 -0.0299 -0.4669 0.030 Uiso 1 1 calc R . .
H182 H 0.4284 -0.0776 -0.4268 0.030 Uiso 1 1 calc R . .
H183 H 0.4077 0.0793 -0.3598 0.030 Uiso 1 1 calc R . .
C19 C 0.1858(3) 0.1473(2) 0.3025(2) 0.0200(4) Uani 1 1 d . . .
H191 H 0.3050 0.2010 0.3661 0.030 Uiso 1 1 calc R . .
H192 H 0.1282 0.0919 0.3480 0.030 Uiso 1 1 calc R . .
H193 H 0.1042 0.2107 0.2755 0.030 Uiso 1 1 calc R . .
C20 C 0.3475(4) 0.6154(2) 0.2978(2) 0.0316(6) Uani 1 1 d . . .
H201 H 0.4332 0.6428 0.2510 0.047 Uiso 1 1 calc R . .
H202 H 0.3941 0.6668 0.3965 0.047 Uiso 1 1 calc R . .
H203 H 0.2251 0.6363 0.2587 0.047 Uiso 1 1 calc R . .

loop_
_atom_site_aniso_label
_atom_site_aniso_U_11
_atom_site_aniso_U_22
_atom_site_aniso_U_33
_atom_site_aniso_U_23
_atom_site_aniso_U_13
_atom_site_aniso_U_12
S1 0.0363(3) 0.0155(2) 0.0120(2) 0.00498(18) 0.0036(2) 0.0056(2)
S2 0.0412(3) 0.0136(2) 0.0129(2) 0.00171(18) 0.0066(2) 0.0065(2)
N1 0.0336(10) 0.0137(8) 0.0159(8) 0.0043(6) 0.0067(7) 0.0063(7)
N2 0.0347(10) 0.0132(8) 0.0164(8) 0.0055(6) 0.0072(7) 0.0060(7)
C3 0.0201(9) 0.0124(8) 0.0131(8) 0.0046(7) 0.0044(7) 0.0024(7)
C4 0.0146(9) 0.0112(8) 0.0124(8) 0.0040(6) 0.0044(7) 0.0015(6)
C5 0.0125(8) 0.0124(8) 0.0137(8) 0.0038(7) 0.0035(7) 0.0027(6)
C6 0.0139(9) 0.0154(9) 0.0145(8) 0.0032(7) 0.0036(7) 0.0026(7)
C7 0.0203(10) 0.0138(9) 0.0185(9) 0.0007(7) 0.0067(8) 0.0046(7)
C8 0.0192(10) 0.0108(8) 0.0241(10) 0.0044(7) 0.0044(8) 0.0034(7)
C9 0.0151(9) 0.0130(8) 0.0183(9) 0.0057(7) 0.0028(7) 0.0027(7)
C10 0.0210(10) 0.0143(9) 0.0221(10) 0.0088(7) 0.0046(8) 0.0019(7)
C11 0.0186(10) 0.0193(9) 0.0171(9) 0.0098(7) 0.0048(7) 0.0010(7)
C12 0.0127(9) 0.0174(9) 0.0130(8) 0.0054(7) 0.0021(7) 0.0010(7)
C13 0.0119(8) 0.0121(8) 0.0133(8) 0.0037(6) 0.0036(6) 0.0023(6)
C14 0.0152(9) 0.0106(8) 0.0127(8) 0.0040(6) 0.0033(7) 0.0025(6)
C15 0.0210(10) 0.0123(8) 0.0136(8) 0.0014(7) 0.0046(7) 0.0031(7)
C16 0.0139(9) 0.0114(8) 0.0126(8) 0.0026(6) 0.0039(7) 0.0016(7)
C17 0.0407(13) 0.0206(10) 0.0174(10) 0.0100(8) 0.0055(9) 0.0087(9)
C18 0.0245(10) 0.0230(10) 0.0164(9) 0.0059(8) 0.0106(8) 0.0078(8)
C19 0.0262(11) 0.0203(9) 0.0140(9) 0.0046(7) 0.0075(8) 0.0031(8)
C20 0.0576(17) 0.0115(9) 0.0236(11) -0.0007(8) 0.0160(11) 0.0039(10)

loop_
_atom_type_symbol
_atom_type_description
_atom_type_number_in_cell
_atom_type_scat_dispersion_real
_atom_type_scat_dispersion_imag
_atom_type_scat_source
C C 36 0.0033 0.0016
; International Tables for Crystallography (1992).
Vol. C, Tables 4.2.6.8 and 6.1.1.4
;
H H 32 0.0000 0.0000
; International Tables for Crystallography (1992).
Vol. C, Tables 4.2.6.8 and 6.1.1.4
;
N N 4 0.0061 0.0033
; International Tables for Crystallography (1992).
Vol. C, Tables 4.2.6.8 and 6.1.1.4
;
S S 4 0.1246 0.1234
; International Tables for Crystallography (1992).
Vol. C, Tables 4.2.6.8 and 6.1.1.4
;

loop_
_geom_angle_atom_site_label_1
_geom_angle_atom_site_label_2
_geom_angle_atom_site_label_3
_geom_angle
_geom_angle_site_symmetry_1
_geom_angle_site_symmetry_3
_geom_angle_publ_flag
C3 S1 C17 103.08(10) . . ?
C15 S2 C20 101.75(10) . . ?
C15 N1 N2 120.37(17) . . ?
C3 N2 N1 120.17(17) . . ?
N2 C3 C4 122.11(17) . . ?
N2 C3 S1 116.81(14) . . ?
C4 C3 S1 120.63(14) . . ?
C14 C4 C3 116.49(16) . . ?
C14 C4 C5 108.95(15) . . ?
C3 C4 C5 134.04(17) . . ?
C6 C5 C16 118.30(17) . . ?
C6 C5 C4 136.69(17) . . ?
C16 C5 C4 104.80(15) . . ?
C5 C6 C7 117.15(17) . . ?
C5 C6 C18 126.35(18) . . ?
C7 C6 C18 116.43(17) . . ?
C8 C7 C6 124.04(18) . . ?
C8 C7 H7 118.0 . . ?
C6 C7 H7 118.0 . . ?
C7 C8 C9 119.43(18) . . ?
C7 C8 H8 120.3 . . ?
C9 C8 H8 120.3 . . ?
C16 C9 C8 117.11(18) . . ?
C16 C9 C10 117.15(18) . . ?
C8 C9 C10 125.73(18) . . ?
C11 C10 C9 119.15(18) . . ?
C11 C10 H10 120.4 . . ?
C9 C10 H10 120.4 . . ?
C10 C11 C12 124.11(18) . . ?
C10 C11 H11 117.9 . . ?
C12 C11 H11 117.9 . . ?
C13 C12 C11 117.49(17) . . ?
C13 C12 C19 126.13(18) . . ?
C11 C12 C19 116.36(17) . . ?
C12 C13 C16 118.05(17) . . ?
C12 C13 C14 136.88(17) . . ?
C16 C13 C14 104.90(15) . . ?
C4 C14 C15 116.00(16) . . ?
C4 C14 C13 108.15(15) . . ?
C15 C14 C13 135.81(17) . . ?
N1 C15 C14 122.34(17) . . ?
N1 C15 S2 115.17(14) . . ?
C14 C15 S2 122.33(15) . . ?
C9 C16 C13 123.89(17) . . ?
C9 C16 C5 123.53(17) . . ?
C13 C16 C5 112.58(16) . . ?
S1 C17 H171 109.5 . . ?
S1 C17 H172 109.5 . . ?
H171 C17 H172 109.5 . . ?
S1 C17 H173 109.5 . . ?
H171 C17 H173 109.5 . . ?
H172 C17 H173 109.5 . . ?
C6 C18 H181 109.5 . . ?
C6 C18 H182 109.5 . . ?
H181 C18 H182 109.5 . . ?
C6 C18 H183 109.5 . . ?
H181 C18 H183 109.5 . . ?
H182 C18 H183 109.5 . . ?
C12 C19 H191 109.5 . . ?
C12 C19 H192 109.5 . . ?
H191 C19 H192 109.5 . . ?
C12 C19 H193 109.5 . . ?
H191 C19 H193 109.5 . . ?
H192 C19 H193 109.5 . . ?
S2 C20 H201 109.5 . . ?
S2 C20 H202 109.5 . . ?
H201 C20 H202 109.5 . . ?
S2 C20 H203 109.5 . . ?
H201 C20 H203 109.5 . . ?
H202 C20 H203 109.5 . . ?

loop_
_geom_bond_atom_site_label_1
_geom_bond_atom_site_label_2
_geom_bond_distance
_geom_bond_site_symmetry_2
_geom_bond_publ_flag
S1 C3 1.7567(19) . ?
S1 C17 1.798(2) . ?
S2 C15 1.7671(19) . ?
S2 C20 1.795(2) . ?
N1 C15 1.331(3) . ?
N1 N2 1.348(2) . ?
N2 C3 1.334(2) . ?
C3 C4 1.418(3) . ?
C4 C14 1.417(3) . ?
C4 C5 1.475(2) . ?
C5 C6 1.398(3) . ?
C5 C16 1.423(3) . ?
C6 C7 1.422(3) . ?
C6 C18 1.503(3) . ?
C7 C8 1.373(3) . ?
C7 H7 0.9500 . ?
C8 C9 1.412(3) . ?
C8 H8 0.9500 . ?
C9 C16 1.399(3) . ?
C9 C10 1.414(3) . ?
C10 C11 1.373(3) . ?
C10 H10 0.9500 . ?
C11 C12 1.423(3) . ?
C11 H11 0.9500 . ?
C12 C13 1.395(3) . ?
C12 C19 1.499(3) . ?
C13 C16 1.422(2) . ?
C13 C14 1.484(3) . ?
C14 C15 1.421(2) . ?
C17 H171 0.9800 . ?
C17 H172 0.9800 . ?
C17 H173 0.9800 . ?
C18 H181 0.9800 . ?
C18 H182 0.9800 . ?
C18 H183 0.9800 . ?
C19 H191 0.9800 . ?
C19 H192 0.9800 . ?
C19 H193 0.9800 . ?
C20 H201 0.9800 . ?
C20 H202 0.9800 . ?
C20 H203 0.9800 . ?

loop_
_geom_torsion_atom_site_label_1
_geom_torsion_atom_site_label_2
_geom_torsion_atom_site_label_3
_geom_torsion_atom_site_label_4
_geom_torsion
_geom_torsion_site_symmetry_1
_geom_torsion_site_symmetry_2
_geom_torsion_site_symmetry_3
_geom_torsion_site_symmetry_4
_geom_torsion_publ_flag
C15 N1 N2 C3 -10.1(3) . . . . ?
N1 N2 C3 C4 1.0(3) . . . . ?
N1 N2 C3 S1 173.30(16) . . . . ?
C17 S1 C3 N2 7.7(2) . . . . ?
C17 S1 C3 C4 -179.85(17) . . . . ?
N2 C3 C4 C14 12.9(3) . . . . ?
S1 C3 C4 C14 -159.15(15) . . . . ?
N2 C3 C4 C5 -176.5(2) . . . . ?
S1 C3 C4 C5 11.5(3) . . . . ?
C14 C4 C5 C6 -167.5(2) . . . . ?
C3 C4 C5 C6 21.4(4) . . . . ?
C14 C4 C5 C16 6.9(2) . . . . ?
C3 C4 C5 C16 -164.2(2) . . . . ?
C16 C5 C6 C7 6.6(3) . . . . ?
C4 C5 C6 C7 -179.6(2) . . . . ?
C16 C5 C6 C18 -170.16(18) . . . . ?
C4 C5 C6 C18 3.6(4) . . . . ?
C5 C6 C7 C8 -2.1(3) . . . . ?
C18 C6 C7 C8 175.05(19) . . . . ?
C6 C7 C8 C9 -1.6(3) . . . . ?
C7 C8 C9 C16 0.4(3) . . . . ?
C7 C8 C9 C10 -178.9(2) . . . . ?
C16 C9 C10 C11 0.4(3) . . . . ?
C8 C9 C10 C11 179.68(19) . . . . ?
C9 C10 C11 C12 -1.7(3) . . . . ?
C10 C11 C12 C13 -0.2(3) . . . . ?
C10 C11 C12 C19 178.18(19) . . . . ?
C11 C12 C13 C16 3.4(3) . . . . ?
C19 C12 C13 C16 -174.87(18) . . . . ?
C11 C12 C13 C14 177.8(2) . . . . ?
C19 C12 C13 C14 -0.4(4) . . . . ?
C3 C4 C14 C15 -17.1(3) . . . . ?
C5 C4 C14 C15 169.99(16) . . . . ?
C3 C4 C14 C13 164.66(17) . . . . ?
C5 C4 C14 C13 -8.2(2) . . . . ?
C12 C13 C14 C4 -168.8(2) . . . . ?
C16 C13 C14 C4 6.2(2) . . . . ?
C12 C13 C14 C15 13.6(4) . . . . ?
C16 C13 C14 C15 -171.5(2) . . . . ?
N2 N1 C15 C14 4.8(3) . . . . ?
N2 N1 C15 S2 -179.71(16) . . . . ?
C4 C14 C15 N1 9.1(3) . . . . ?
C13 C14 C15 N1 -173.3(2) . . . . ?
C4 C14 C15 S2 -166.04(15) . . . . ?
C13 C14 C15 S2 11.5(3) . . . . ?
C20 S2 C15 N1 0.5(2) . . . . ?
C20 S2 C15 C14 175.98(18) . . . . ?
C8 C9 C16 C13 -176.41(18) . . . . ?
C10 C9 C16 C13 2.9(3) . . . . ?
C8 C9 C16 C5 4.5(3) . . . . ?
C10 C9 C16 C5 -176.11(18) . . . . ?
C12 C13 C16 C9 -4.9(3) . . . . ?
C14 C13 C16 C9 179.02(18) . . . . ?
C12 C13 C16 C5 174.24(17) . . . . ?
C14 C13 C16 C5 -1.8(2) . . . . ?
C6 C5 C16 C9 -8.2(3) . . . . ?
C4 C5 C16 C9 176.16(18) . . . . ?
C6 C5 C16 C13 172.63(17) . . . . ?
C4 C5 C16 C13 -3.0(2) . . . . ?

loop_
_cod_related_entry_id
_cod_related_entry_database
_cod_related_entry_code
1 ChemSpider 25942871
